data_7017507
loop_
_publ_author_name
'Meng, Zhao-Sha'
'Guo, Fu-Sheng'
'Liu, Jun-Liang'
'Leng, Ji-Dong'
'Tong, Ming-Liang'

_publ_section_title
;
 Heterometallic cubane-like {M(2)Ln(2)} (M = Ni, Zn; Ln =, Gd, Dy) and
 {Ni(2)Y(2)} aggregates. Synthesis, structures and magnetic properties.
;
_journal_issue 8
_journal_name_full 'Dalton transactions (Cambridge, England : 2003)'
_journal_page_first 2320
_journal_page_last 2329
_journal_paper_doi 10.1039/c1dt10869g
_journal_volume 41
_journal_year 2012
_chemical_formula_sum 'C34 H51 Cl2 Gd2 N6 Ni2 O28.5'
_chemical_formula_weight 1502.58
_chemical_name_systematic
;
?
;
_space_group_IT_number 2
_symmetry_cell_setting triclinic
_symmetry_space_group_name_Hall '-P 1'
_symmetry_space_group_name_H-M 'P -1'
_atom_sites_solution_hydrogens geom
_atom_sites_solution_primary direct
_atom_sites_solution_secondary difmap
_audit_creation_method SHELXL-97
_cell_angle_alpha 87.530(2)
_cell_angle_beta 74.001(2)
_cell_angle_gamma 77.048(2)
_cell_formula_units_Z 2
_cell_length_a 13.5287(8)
_cell_length_b 13.6315(8)
_cell_length_c 14.4829(8)
_cell_measurement_reflns_used 13714
_cell_measurement_temperature 150(2)
_cell_measurement_theta_max 54.98
_cell_measurement_theta_min 6.13
_cell_volume 2501.6(3)
_computing_cell_refinement 'PROCESS-AUTO (Rigaku Corporation, 1998)'
_computing_data_collection 'PROCESS-AUTO (Rigaku Corporation, 1998)'
_computing_data_reduction 'PROCESS-AUTO (Rigaku Corporation, 1998)'
_computing_molecular_graphics 'Bruker SHELXTL'
_computing_publication_material 'Bruker SHELXTL'
_computing_structure_refinement 'SHELXL-97 (Sheldrick, 1997)'
_computing_structure_solution 'SHELXS-97 (Sheldrick, 1990)'
_diffrn_ambient_temperature 150(2)
_diffrn_measured_fraction_theta_full 0.940
_diffrn_measured_fraction_theta_max 0.940
_diffrn_measurement_device_type 'Rigaku R-AXIS SPIDER Image Plate diffractometer'
_diffrn_measurement_method '\w scan'
_diffrn_radiation_monochromator graphite
_diffrn_radiation_source 'fine-focus sealed tube'
_diffrn_radiation_type MoK\a
_diffrn_radiation_wavelength 0.71073
_diffrn_reflns_av_R_equivalents 0.0480
_diffrn_reflns_av_sigmaI/netI 0.0807
_diffrn_reflns_limit_h_max 15
_diffrn_reflns_limit_h_min -17
_diffrn_reflns_limit_k_max 17
_diffrn_reflns_limit_k_min -17
_diffrn_reflns_limit_l_max 18
_diffrn_reflns_limit_l_min -18
_diffrn_reflns_number 18477
_diffrn_reflns_theta_full 27.48
_diffrn_reflns_theta_max 27.48
_diffrn_reflns_theta_min 3.07
_exptl_absorpt_coefficient_mu 3.562
_exptl_absorpt_correction_T_max 0.6354
_exptl_absorpt_correction_T_min 0.4946
_exptl_absorpt_correction_type multi-scan
_exptl_crystal_density_diffrn 1.977
_exptl_crystal_density_method 'not measured'
_exptl_crystal_F_000 1460
_exptl_crystal_size_max 0.23
_exptl_crystal_size_mid 0.18
_exptl_crystal_size_min 0.14
_refine_diff_density_max 3.378
_refine_diff_density_min -2.850
_refine_diff_density_rms 0.254
_refine_ls_extinction_method SHELXL
_refine_ls_goodness_of_fit_ref 1.085
_refine_ls_hydrogen_treatment constr
_refine_ls_matrix_type full
_refine_ls_number_parameters 664
_refine_ls_number_reflns 10774
_refine_ls_number_restraints 93
_refine_ls_restrained_S_all 1.092
_refine_ls_R_factor_all 0.1110
_refine_ls_R_factor_gt 0.0762
_refine_ls_shift/su_max 0.000
_refine_ls_shift/su_mean 0.000
_refine_ls_structure_factor_coef Fsqd
_refine_ls_weighting_details 'calc w=1/[\s^2^(Fo^2^)+(0.1381P)^2^+9.7175P] where P=(Fo^2^+2Fc^2^)/3'
_refine_ls_weighting_scheme calc
_refine_ls_wR_factor_gt 0.2047
_refine_ls_wR_factor_ref 0.2425
_reflns_number_gt 7328
_reflns_number_total 10774
_reflns_threshold_expression >2sigma(I)
_cod_data_source_file c1dt10869g.txt
_cod_data_source_block NiGd
_cod_depositor_comments
;
The following automatic conversions were performed:

'_symmetry_cell_setting' value 'Triclinic' changed to 'triclinic'
according to /home/saulius/struct/CIF-dictionaries/cif_core.dic
dictionary named 'cif_core.dic' version 2.4.1 from
2010-06-29.

'_exptl_absorpt_correction_type' value 'Multi-scan'
changed to 'multi-scan' according to
/home/saulius/struct/CIF-dictionaries/cif_core.dic dictionary named
'cif_core.dic' version 2.4.1 from 2010-06-29.

Automatic conversion script
Id: cif_fix_values 1715 2011-07-08 13:25:40Z adriana 
;
_cod_original_sg_symbol_H-M P-1
_cod_original_formula_sum 'C34 H51 Cl2 Gd2 N6 Ni2 O28.50'
_cod_database_code 7017507

loop_
_symmetry_equiv_pos_as_xyz
'x, y, z'
'-x, -y, -z'

loop_
_atom_site_label
_atom_site_type_symbol
_atom_site_fract_x
_atom_site_fract_y
_atom_site_fract_z
_atom_site_U_iso_or_equiv
_atom_site_adp_type
_atom_site_occupancy
_atom_site_symmetry_multiplicity
_atom_site_calc_flag
_atom_site_refinement_flags
Gd1 Gd 0.53253(4) 0.35826(4) 0.16449(4) 0.02996(17) Uani 1 1 d .
Gd2 Gd 0.70924(5) 0.40632(4) 0.30592(4) 0.03737(19) Uani 1 1 d .
Ni2 Ni 0.60942(12) 0.19487(11) 0.34715(10) 0.0331(3) Uani 1 1 d .
Ni1 Ni 0.77275(11) 0.19768(10) 0.13624(9) 0.0283(3) Uani 1 1 d .
O1W O 0.4097(7) 0.4189(7) 0.0693(6) 0.047(2) Uani 1 1 d .
O2W O 0.7455(8) 0.5352(7) 0.3948(6) 0.050(2) Uani 1 1 d .
O3W O 0.8250(11) 0.4992(9) 0.1936(9) 0.078(4) Uani 1 1 d .
O4W O 0.5441(13) 0.5074(13) 0.4417(11) 0.040(4) Uani 0.50 1 d P
O1 O 0.7152(6) 0.3485(5) 0.1524(5) 0.0341(17) Uani 1 1 d .
H1O H 0.7450 0.3821 0.1065 0.041 Uiso 1 1 d R
O2 O 0.5594(7) 0.3399(6) 0.3189(6) 0.0388(18) Uani 1 1 d .
H2O H 0.5060 0.3694 0.3625 0.047 Uiso 1 1 d R
O3 O 0.6183(6) 0.1844(5) 0.1886(5) 0.0294(15) Uani 1 1 d .
O4 O 0.4266(6) 0.2242(6) 0.1793(6) 0.0378(18) Uani 1 1 d .
O5 O 0.7580(6) 0.2195(5) 0.2916(5) 0.0299(15) Uani 1 1 d .
O6 O 0.8965(7) 0.3172(6) 0.3078(6) 0.0429(19) Uani 1 1 d .
O7 O 0.6116(6) 0.2907(6) 0.0104(5) 0.0332(16) Uani 1 1 d .
O8 O 0.7752(6) 0.1991(6) -0.0064(5) 0.0356(17) Uani 1 1 d .
O9 O 0.6925(9) 0.3460(7) 0.4607(6) 0.054(2) Uani 1 1 d .
O10 O 0.6037(8) 0.2238(6) 0.4873(6) 0.044(2) Uani 1 1 d .
O11 O 0.5574(8) 0.5204(6) 0.1142(8) 0.052(2) Uani 1 1 d .
O12 O 0.5932(11) 0.5382(9) 0.2516(7) 0.091(5) Uani 1 1 d .
O13 O 0.3673(7) 0.4361(7) 0.2659(6) 0.045(2) Uani 1 1 d .
O14 O 0.3639(7) 0.4392(7) 0.4218(6) 0.050(2) Uani 1 1 d .
N1 N 0.8165(7) 0.0455(6) 0.1325(6) 0.0301(18) Uani 1 1 d .
N2 N 0.9209(7) 0.0120(7) 0.1241(7) 0.034(2) Uani 1 1 d .
H2N H 0.9484 -0.0540 0.1288 0.041 Uiso 1 1 d R
N3 N 0.9337(7) 0.1780(7) 0.1070(6) 0.0306(18) Uani 1 1 d .
N4 N 0.6739(9) 0.0481(8) 0.3571(7) 0.042(2) Uani 1 1 d .
N5 N 0.6061(10) -0.0137(8) 0.3683(7) 0.046(3) Uani 1 1 d .
H5N H 0.6274 -0.0812 0.3666 0.055 Uiso 1 1 d R
N6 N 0.4750(9) 0.1342(10) 0.3850(7) 0.050(3) Uani 1 1 d .
C1 C 0.5843(9) 0.1080(8) 0.1631(7) 0.030(2) Uani 1 1 d .
C2 C 0.6484(11) 0.0094(9) 0.1396(8) 0.041(3) Uani 1 1 d .
C3 C 0.6001(10) -0.0679(9) 0.1196(9) 0.041(3) Uani 1 1 d .
H3 H 0.6411 -0.1345 0.1053 0.049 Uiso 1 1 calc R
C4 C 0.5000(11) -0.0483(9) 0.1208(9) 0.042(3) Uani 1 1 d .
H4 H 0.4705 -0.1015 0.1081 0.050 Uiso 1 1 calc R
C5 C 0.4349(9) 0.0492(9) 0.1404(8) 0.036(2) Uani 1 1 d .
H5 H 0.3628 0.0628 0.1408 0.043 Uiso 1 1 calc R
C6 C 0.4817(9) 0.1247(8) 0.1590(7) 0.032(2) Uani 1 1 d .
C7 C 0.7573(10) -0.0181(8) 0.1374(8) 0.035(2) Uani 1 1 d .
H7 H 0.7883 -0.0876 0.1396 0.042 Uiso 1 1 calc R
C8 C 0.3156(9) 0.2467(10) 0.1802(11) 0.046(3) Uani 1 1 d .
H8A H 0.2753 0.2159 0.2363 0.069 Uiso 1 1 calc R
H8B H 0.3085 0.2194 0.1214 0.069 Uiso 1 1 calc R
H8C H 0.2884 0.3198 0.1837 0.069 Uiso 1 1 calc R
C9 C 0.9838(10) 0.0801(9) 0.1072(8) 0.039(3) Uani 1 1 d .
C10 C 1.0909(10) 0.0496(9) 0.0960(8) 0.039(3) Uani 1 1 d .
H10 H 1.1232 -0.0195 0.0987 0.046 Uiso 1 1 calc R
C11 C 1.1497(11) 0.1220(12) 0.0808(10) 0.055(4) Uani 1 1 d .
H11 H 1.2236 0.1030 0.0725 0.067 Uiso 1 1 calc R
C12 C 1.1006(10) 0.2239(10) 0.0775(9) 0.045(3) Uani 1 1 d .
H12 H 1.1398 0.2749 0.0674 0.054 Uiso 1 1 calc R
C13 C 0.9932(9) 0.2470(9) 0.0893(8) 0.036(2) Uani 1 1 d .
H13 H 0.9595 0.3154 0.0847 0.043 Uiso 1 1 calc R
C14 C 0.8385(9) 0.1677(8) 0.3243(7) 0.032(2) Uani 1 1 d .
C15 C 0.8498(11) 0.0662(9) 0.3518(9) 0.042(3) Uani 1 1 d .
C16 C 0.9390(14) 0.0192(12) 0.3798(10) 0.061(4) Uani 1 1 d .
H16 H 0.9455 -0.0485 0.4001 0.073 Uiso 1 1 calc R
C17 C 1.0165(13) 0.0666(13) 0.3790(12) 0.065(4) Uani 1 1 d .
H17 H 1.0794 0.0307 0.3929 0.079 Uiso 1 1 calc R
C18 C 1.0043(12) 0.1642(14) 0.3587(10) 0.062(4) Uani 1 1 d .
H18 H 1.0573 0.1982 0.3620 0.075 Uiso 1 1 calc R
C19 C 0.9147(11) 0.2178(9) 0.3326(8) 0.042(3) Uani 1 1 d .
C20 C 0.7691(12) 0.0075(9) 0.3573(8) 0.047(3) Uani 1 1 d .
H20 H 0.7885 -0.0636 0.3612 0.057 Uiso 1 1 calc R
C21 C 0.9749(13) 0.3719(14) 0.3148(13) 0.071(5) Uani 1 1 d .
H21A H 1.0433 0.3408 0.2712 0.106 Uiso 1 1 calc R
H21B H 0.9805 0.3699 0.3809 0.106 Uiso 1 1 calc R
H21C H 0.9537 0.4421 0.2969 0.106 Uiso 1 1 calc R
C22 C 0.5014(14) 0.0344(11) 0.3824(9) 0.054(4) Uani 1 1 d .
C23 C 0.4245(17) -0.0246(16) 0.3935(11) 0.074(6) Uani 1 1 d .
H23 H 0.4436 -0.0960 0.3896 0.089 Uiso 1 1 calc R
C24 C 0.3217(18) 0.0265(18) 0.4099(11) 0.085(7) Uani 1 1 d .
H24 H 0.2677 -0.0101 0.4195 0.103 Uiso 1 1 calc R
C25 C 0.2962(13) 0.1268(15) 0.4127(10) 0.066(5) Uani 1 1 d .
H25 H 0.2242 0.1600 0.4230 0.079 Uiso 1 1 calc R
C26 C 0.3733(13) 0.1859(15) 0.4006(9) 0.062(4) Uani 1 1 d .
H26 H 0.3546 0.2574 0.4033 0.074 Uiso 1 1 calc R
C27 C 0.6964(10) 0.2429(9) -0.0397(7) 0.038(3) Uani 1 1 d D
C28 C 0.7228(11) 0.2418(13) -0.1500(7) 0.057(4) Uani 1 1 d .
H28A H 0.6576 0.2506 -0.1696 0.086 Uiso 1 1 calc R
H28B H 0.7697 0.1773 -0.1755 0.086 Uiso 1 1 calc R
H28C H 0.7578 0.2968 -0.1751 0.086 Uiso 1 1 calc R
C29 C 0.6471(11) 0.2834(10) 0.5137(9) 0.046(3) Uani 1 1 d .
C30 C 0.6507(16) 0.2821(13) 0.6173(10) 0.068(5) Uani 1 1 d .
H30A H 0.6014 0.2431 0.6552 0.103 Uiso 1 1 calc R
H30B H 0.6307 0.3512 0.6430 0.103 Uiso 1 1 calc R
H30C H 0.7223 0.2511 0.6207 0.103 Uiso 1 1 calc R
C31 C 0.5779(10) 0.5728(10) 0.1753(9) 0.048(3) Uani 1 1 d .
C32 C 0.5901(13) 0.6772(10) 0.1505(12) 0.057(4) Uani 1 1 d .
H32A H 0.5511 0.7224 0.2057 0.086 Uiso 1 1 calc R
H32B H 0.5623 0.6990 0.0955 0.086 Uiso 1 1 calc R
H32C H 0.6649 0.6790 0.1341 0.086 Uiso 1 1 calc R
C33 C 0.3202(11) 0.4576(10) 0.3543(9) 0.045(3) Uani 1 1 d .
C34 C 0.2044(11) 0.5014(15) 0.3802(11) 0.074(5) Uani 1 1 d .
H34A H 0.1881 0.5613 0.4215 0.110 Uiso 1 1 calc R
H34B H 0.1665 0.4515 0.4146 0.110 Uiso 1 1 calc R
H34C H 0.1825 0.5202 0.3216 0.110 Uiso 1 1 calc R
Cl1 Cl 0.9437(5) 0.6975(4) 0.3759(5) 0.0994(18) Uani 1 1 d D
O15 O 0.9418(12) 0.5936(7) 0.3769(12) 0.112(5) Uani 1 1 d DU
O16 O 0.8513(11) 0.7568(11) 0.3528(13) 0.139(6) Uani 1 1 d DU
O17 O 0.9443(18) 0.7249(15) 0.4712(10) 0.214(11) Uani 1 1 d DU
O18 O 1.0360(11) 0.7174(14) 0.3086(13) 0.183(9) Uani 1 1 d DU
Cl2 Cl 0.8665(4) 0.4779(4) -0.0812(4) 0.0794(13) Uani 1 1 d D
O19 O 0.817(2) 0.518(2) -0.1517(17) 0.272(8) Uani 1 1 d DU
O20 O 0.9764(10) 0.487(2) -0.108(2) 0.272(8) Uani 1 1 d DU
O21 O 0.8694(19) 0.3735(10) -0.063(2) 0.272(8) Uani 1 1 d DU
O22 O 0.818(2) 0.5321(19) 0.0103(12) 0.272(8) Uani 1 1 d DU
O5W O 0.9870(9) 0.1903(7) -0.1314(8) 0.065(3) Uani 1 1 d .
O6W O 0.6144(14) 0.7700(13) 0.3791(11) 0.110(5) Uani 1 1 d .
O7W O 0.826(2) 0.697(2) 0.178(2) 0.193(10) Uani 1 1 d U

loop_
_atom_site_aniso_label
_atom_site_aniso_U_11
_atom_site_aniso_U_22
_atom_site_aniso_U_33
_atom_site_aniso_U_23
_atom_site_aniso_U_13
_atom_site_aniso_U_12
Gd1 0.0306(3) 0.0322(3) 0.0305(3) 0.0069(2) -0.0149(2) -0.0071(2)
Gd2 0.0505(4) 0.0349(3) 0.0373(3) 0.0091(2) -0.0256(3) -0.0155(3)
Ni2 0.0368(8) 0.0387(7) 0.0279(6) 0.0073(6) -0.0117(6) -0.0144(6)
Ni1 0.0273(7) 0.0325(7) 0.0269(6) 0.0068(5) -0.0109(5) -0.0068(6)
O1W 0.041(5) 0.049(5) 0.051(5) -0.001(4) -0.024(4) 0.005(4)
O2W 0.056(6) 0.049(5) 0.048(5) 0.001(4) -0.017(5) -0.016(5)
O3W 0.101(10) 0.080(8) 0.074(7) -0.004(6) -0.026(7) -0.058(8)
O4W 0.034(9) 0.054(10) 0.029(7) -0.006(7) -0.004(7) -0.013(8)
O1 0.039(5) 0.033(4) 0.038(4) 0.012(3) -0.021(4) -0.013(3)
O2 0.043(5) 0.041(4) 0.038(4) 0.000(3) -0.023(4) -0.004(4)
O3 0.031(4) 0.031(4) 0.029(3) 0.001(3) -0.014(3) -0.005(3)
O4 0.033(5) 0.038(4) 0.046(4) 0.002(4) -0.019(4) -0.006(3)
O5 0.030(4) 0.040(4) 0.021(3) 0.007(3) -0.009(3) -0.009(3)
O6 0.029(4) 0.047(5) 0.057(5) -0.004(4) -0.017(4) -0.011(4)
O7 0.023(4) 0.049(4) 0.020(3) 0.004(3) 0.001(3) -0.002(3)
O8 0.034(4) 0.046(4) 0.030(4) 0.003(3) -0.016(3) -0.006(4)
O9 0.082(8) 0.055(5) 0.037(4) 0.004(4) -0.026(5) -0.029(5)
O10 0.059(6) 0.046(5) 0.036(4) 0.013(4) -0.017(4) -0.028(4)
O11 0.047(6) 0.037(4) 0.073(6) 0.025(5) -0.019(5) -0.010(4)
O12 0.097(10) 0.080(8) 0.041(5) 0.017(5) 0.016(6) 0.046(7)
O13 0.025(4) 0.060(5) 0.046(5) -0.003(4) -0.008(4) 0.000(4)
O14 0.041(5) 0.070(6) 0.040(4) -0.017(4) -0.016(4) -0.005(4)
N1 0.030(5) 0.028(4) 0.032(4) 0.003(4) -0.010(4) -0.003(4)
N2 0.025(5) 0.039(5) 0.041(5) 0.002(4) -0.015(4) -0.005(4)
N3 0.025(5) 0.036(5) 0.027(4) 0.000(4) -0.004(4) -0.004(4)
N4 0.057(7) 0.052(6) 0.027(4) 0.012(4) -0.019(5) -0.023(5)
N5 0.068(8) 0.032(5) 0.043(5) 0.018(4) -0.018(6) -0.025(5)
N6 0.046(7) 0.081(8) 0.024(4) 0.014(5) 0.001(4) -0.035(6)
C1 0.031(6) 0.040(6) 0.024(4) 0.006(4) -0.009(4) -0.019(5)
C2 0.059(8) 0.037(6) 0.039(6) 0.008(5) -0.026(6) -0.019(6)
C3 0.038(7) 0.034(6) 0.059(7) 0.006(5) -0.022(6) -0.012(5)
C4 0.051(8) 0.039(6) 0.045(6) 0.010(5) -0.020(6) -0.025(6)
C5 0.031(6) 0.041(6) 0.041(6) 0.014(5) -0.019(5) -0.011(5)
C6 0.034(6) 0.037(6) 0.023(4) 0.000(4) -0.005(4) -0.006(5)
C7 0.041(7) 0.031(5) 0.035(5) 0.005(4) -0.013(5) -0.009(5)
C8 0.022(6) 0.050(7) 0.070(8) 0.005(6) -0.018(6) -0.009(5)
C9 0.033(6) 0.044(6) 0.037(6) -0.004(5) -0.018(5) 0.008(5)
C10 0.034(6) 0.044(6) 0.036(5) -0.001(5) -0.013(5) 0.000(5)
C11 0.028(7) 0.078(10) 0.059(8) -0.017(7) -0.017(6) 0.000(7)
C12 0.031(7) 0.046(7) 0.055(7) -0.013(6) -0.007(6) -0.008(5)
C13 0.028(6) 0.043(6) 0.035(5) -0.003(5) -0.005(5) -0.008(5)
C14 0.035(6) 0.044(6) 0.019(4) 0.002(4) -0.010(4) -0.009(5)
C15 0.054(8) 0.039(6) 0.038(6) 0.011(5) -0.024(6) -0.008(6)
C16 0.068(11) 0.061(9) 0.046(7) 0.010(7) -0.021(8) 0.005(8)
C17 0.053(10) 0.081(11) 0.064(9) 0.008(8) -0.037(8) 0.007(8)
C18 0.044(8) 0.098(12) 0.049(8) -0.004(8) -0.025(7) -0.008(8)
C19 0.047(8) 0.046(7) 0.034(6) -0.008(5) -0.019(6) -0.001(6)
C20 0.076(11) 0.032(6) 0.037(6) 0.011(5) -0.021(7) -0.014(6)
C21 0.044(9) 0.091(12) 0.085(11) -0.015(10) -0.011(8) -0.035(9)
C22 0.090(12) 0.064(9) 0.031(6) 0.024(6) -0.022(7) -0.057(9)
C23 0.102(15) 0.110(14) 0.044(8) 0.027(9) -0.035(9) -0.077(13)
C24 0.120(18) 0.139(18) 0.039(8) 0.043(10) -0.035(10) -0.103(16)
C25 0.049(9) 0.116(15) 0.051(8) 0.017(9) -0.018(7) -0.051(10)
C26 0.058(10) 0.104(12) 0.032(6) 0.011(7) -0.005(6) -0.046(10)
C27 0.047(8) 0.050(7) 0.023(5) 0.017(5) -0.016(5) -0.014(6)
C28 0.034(7) 0.113(12) 0.015(5) 0.010(6) 0.000(5) -0.008(8)
C29 0.050(8) 0.050(7) 0.036(6) 0.002(5) -0.014(6) -0.006(6)
C30 0.102(14) 0.075(10) 0.041(7) 0.012(7) -0.028(8) -0.038(10)
C31 0.030(7) 0.053(7) 0.042(6) 0.019(6) 0.005(6) 0.010(6)
C32 0.051(9) 0.048(8) 0.070(9) 0.013(7) -0.020(8) -0.003(7)
C33 0.043(8) 0.047(7) 0.050(7) -0.007(6) -0.021(6) -0.010(6)
C34 0.023(7) 0.127(15) 0.054(8) -0.027(9) 0.012(6) -0.002(8)
Cl1 0.093(4) 0.072(3) 0.147(5) 0.029(3) -0.055(4) -0.024(3)
O15 0.109(9) 0.088(7) 0.145(9) 0.001(7) -0.032(7) -0.038(7)
O16 0.116(10) 0.137(10) 0.156(10) 0.017(8) -0.052(8) 0.007(7)
O17 0.222(15) 0.220(14) 0.211(14) -0.024(9) -0.081(10) -0.039(10)
O18 0.161(12) 0.191(12) 0.188(12) 0.042(9) -0.030(9) -0.051(9)
Cl2 0.071(3) 0.084(3) 0.086(3) 0.037(2) -0.024(3) -0.026(2)
O19 0.270(10) 0.277(9) 0.268(9) 0.011(5) -0.076(5) -0.056(5)
O20 0.270(10) 0.277(9) 0.268(9) 0.011(5) -0.076(5) -0.056(5)
O21 0.270(10) 0.277(9) 0.268(9) 0.011(5) -0.076(5) -0.056(5)
O22 0.270(10) 0.277(9) 0.268(9) 0.011(5) -0.076(5) -0.056(5)
O5W 0.064(7) 0.046(5) 0.077(7) 0.008(5) -0.021(6) 0.001(5)
O6W 0.115(14) 0.140(14) 0.091(10) -0.001(10) -0.035(10) -0.055(11)
O7W 0.187(13) 0.191(13) 0.198(13) 0.018(9) -0.061(10) -0.031(9)

loop_
_atom_type_symbol
_atom_type_description
_atom_type_scat_dispersion_real
_atom_type_scat_dispersion_imag
_atom_type_scat_source
C C 0.0033 0.0016 'International Tables Vol C Tables 4.2.6.8 and 6.1.1.4'
H H 0.0000 0.0000 'International Tables Vol C Tables 4.2.6.8 and 6.1.1.4'
N N 0.0061 0.0033 'International Tables Vol C Tables 4.2.6.8 and 6.1.1.4'
O O 0.0106 0.0060 'International Tables Vol C Tables 4.2.6.8 and 6.1.1.4'
Cl Cl 0.1484 0.1585 'International Tables Vol C Tables 4.2.6.8 and 6.1.1.4'
Ni Ni 0.3393 1.1124 'International Tables Vol C Tables 4.2.6.8 and 6.1.1.4'
Gd Gd -0.1653 3.9035 'International Tables Vol C Tables 4.2.6.8 and 6.1.1.4'

loop_
_geom_angle_atom_site_label_1
_geom_angle_atom_site_label_2
_geom_angle_atom_site_label_3
_geom_angle
_geom_angle_site_symmetry_1
O7 Gd1 O13 141.6(3) .
O7 Gd1 O2 139.1(3) .
O13 Gd1 O2 76.7(3) .
O7 Gd1 O11 92.0(3) .
O13 Gd1 O11 88.1(3) .
O2 Gd1 O11 106.1(3) .
O7 Gd1 O1 79.0(3) .
O13 Gd1 O1 137.6(3) .
O2 Gd1 O1 70.5(3) .
O11 Gd1 O1 76.2(3) .
O7 Gd1 O1W 72.8(3) .
O13 Gd1 O1W 70.3(3) .
O2 Gd1 O1W 147.0(3) .
O11 Gd1 O1W 74.2(3) .
O1 Gd1 O1W 137.9(3) .
O7 Gd1 O3 75.3(2) .
O13 Gd1 O3 121.5(3) .
O2 Gd1 O3 69.1(3) .
O11 Gd1 O3 145.9(3) .
O1 Gd1 O3 70.4(2) .
O1W Gd1 O3 128.7(3) .
O7 Gd1 O4 83.7(3) .
O13 Gd1 O4 77.1(3) .
O2 Gd1 O4 96.7(3) .
O11 Gd1 O4 149.2(3) .
O1 Gd1 O4 132.1(3) .
O1W Gd1 O4 75.4(3) .
O3 Gd1 O4 62.0(2) .
O7 Gd1 Ni1 65.28(18) .
O13 Gd1 Ni1 149.2(2) .
O2 Gd1 Ni1 74.1(2) .
O11 Gd1 Ni1 109.2(2) .
O1 Gd1 Ni1 35.68(18) .
O1W Gd1 Ni1 138.0(2) .
O3 Gd1 Ni1 36.71(18) .
O4 Gd1 Ni1 96.68(18) .
O7 Gd1 Gd2 117.28(18) .
O13 Gd1 Gd2 100.3(2) .
O2 Gd1 Gd2 37.9(2) .
O11 Gd1 Gd2 77.7(2) .
O1 Gd1 Gd2 38.31(18) .
O1W Gd1 Gd2 150.5(2) .
O3 Gd1 Gd2 80.37(15) .
O4 Gd1 Gd2 131.12(17) .
Ni1 Gd1 Gd2 61.02(2) .
O9 Gd2 O2 82.8(3) .
O9 Gd2 O1 138.8(3) .
O2 Gd2 O1 71.2(3) .
O9 Gd2 O12 128.3(4) .
O2 Gd2 O12 76.4(4) .
O1 Gd2 O12 76.4(3) .
O9 Gd2 O2W 74.7(3) .
O2 Gd2 O2W 133.8(3) .
O1 Gd2 O2W 145.6(3) .
O12 Gd2 O2W 86.7(4) .
O9 Gd2 O3W 136.7(3) .
O2 Gd2 O3W 140.4(3) .
O1 Gd2 O3W 75.7(3) .
O12 Gd2 O3W 75.3(5) .
O2W Gd2 O3W 71.0(3) .
O9 Gd2 O5 73.2(3) .
O2 Gd2 O5 69.1(3) .
O1 Gd2 O5 68.0(2) .
O12 Gd2 O5 136.5(4) .
O2W Gd2 O5 136.5(3) .
O3W Gd2 O5 117.1(4) .
O9 Gd2 O6 75.1(3) .
O2 Gd2 O6 130.1(3) .
O1 Gd2 O6 97.6(3) .
O12 Gd2 O6 150.1(4) .
O2W Gd2 O6 82.2(3) .
O3W Gd2 O6 74.8(4) .
O5 Gd2 O6 61.9(2) .
O9 Gd2 O4W 64.5(4) .
O2 Gd2 O4W 69.7(4) .
O1 Gd2 O4W 129.2(4) .
O12 Gd2 O4W 63.9(4) .
O2W Gd2 O4W 64.3(4) .
O3W Gd2 O4W 119.6(5) .
O5 Gd2 O4W 123.2(4) .
O6 Gd2 O4W 132.5(4) .
O9 Gd2 Ni2 65.9(2) .
O2 Gd2 Ni2 34.99(19) .
O1 Gd2 Ni2 74.78(17) .
O12 Gd2 Ni2 110.9(4) .
O2W Gd2 Ni2 139.6(2) .
O3W Gd2 Ni2 147.2(3) .
O5 Gd2 Ni2 36.53(17) .
O6 Gd2 Ni2 95.26(18) .
O4W Gd2 Ni2 90.4(3) .
O9 Gd2 Gd1 120.4(2) .
O2 Gd2 Gd1 37.84(18) .
O1 Gd2 Gd1 39.04(19) .
O12 Gd2 Gd1 57.6(4) .
O2W Gd2 Gd1 143.6(2) .
O3W Gd2 Gd1 102.8(3) .
O5 Gd2 Gd1 78.93(15) .
O6 Gd2 Gd1 132.05(18) .
O4W Gd2 Gd1 91.2(3) .
Ni2 Gd2 Gd1 60.56(2) .
O2 Ni2 N4 171.9(4) .
O2 Ni2 O5 85.5(3) .
N4 Ni2 O5 88.8(4) .
O2 Ni2 O10 94.1(3) .
N4 Ni2 O10 92.0(4) .
O5 Ni2 O10 94.4(3) .
O2 Ni2 N6 105.9(4) .
N4 Ni2 N6 78.9(5) .
O5 Ni2 N6 165.2(4) .
O10 Ni2 N6 94.2(4) .
O2 Ni2 O3 78.9(3) .
N4 Ni2 O3 94.7(3) .
O5 Ni2 O3 81.9(3) .
O10 Ni2 O3 172.3(3) .
N6 Ni2 O3 90.9(3) .
O2 Ni2 Gd2 42.4(2) .
N4 Ni2 Gd2 133.6(3) .
O5 Ni2 Gd2 46.3(2) .
O10 Ni2 Gd2 82.6(2) .
N6 Ni2 Gd2 147.2(4) .
O3 Ni2 Gd2 89.98(18) .
N1 Ni1 O1 173.7(4) .
N1 Ni1 O8 91.0(3) .
O1 Ni1 O8 92.7(3) .
N1 Ni1 N3 79.5(4) .
O1 Ni1 N3 105.4(3) .
O8 Ni1 N3 93.7(3) .
N1 Ni1 O3 88.2(3) .
O1 Ni1 O3 86.3(3) .
O8 Ni1 O3 95.9(3) .
N3 Ni1 O3 164.5(3) .
N1 Ni1 O5 97.1(3) .
O1 Ni1 O5 79.1(3) .
O8 Ni1 O5 171.7(3) .
N3 Ni1 O5 89.6(3) .
O3 Ni1 O5 82.6(3) .
N1 Ni1 Gd1 131.8(3) .
O1 Ni1 Gd1 43.7(2) .
O8 Ni1 Gd1 83.9(2) .
N3 Ni1 Gd1 148.5(3) .
O3 Ni1 Gd1 45.23(19) .
O5 Ni1 Gd1 89.4(2) .
O4W O4W Gd2 142.2(14) 2_666
Ni1 O1 Gd2 111.4(3) .
Ni1 O1 Gd1 100.6(3) .
Gd2 O1 Gd1 102.6(3) .
Ni1 O1 H1O 113.7 .
Gd2 O1 H1O 113.6 .
Gd1 O1 H1O 113.7 .
Ni2 O2 Gd1 111.4(3) .
Ni2 O2 Gd2 102.6(3) .
Gd1 O2 Gd2 104.3(3) .
Ni2 O2 H2O 112.6 .
Gd1 O2 H2O 112.7 .
Gd2 O2 H2O 112.6 .
C1 O3 Ni1 122.1(7) .
C1 O3 Ni2 115.6(6) .
Ni1 O3 Ni2 96.7(3) .
C1 O3 Gd1 120.1(6) .
Ni1 O3 Gd1 98.1(3) .
Ni2 O3 Gd1 99.5(3) .
C6 O4 C8 116.6(9) .
C6 O4 Gd1 117.8(7) .
C8 O4 Gd1 123.1(7) .
C14 O5 Ni2 120.2(6) .
C14 O5 Ni1 116.2(6) .
Ni2 O5 Ni1 98.6(3) .
C14 O5 Gd2 119.9(6) .
Ni2 O5 Gd2 97.2(3) .
Ni1 O5 Gd2 100.7(2) .
C19 O6 C21 116.1(11) .
C19 O6 Gd2 118.5(7) .
C21 O6 Gd2 122.4(9) .
C27 O7 Gd1 141.2(7) .
C27 O8 Ni1 124.6(8) .
C29 O9 Gd2 137.7(8) .
C29 O10 Ni2 125.9(8) .
C31 O11 Gd1 115.5(8) .
C31 O12 Gd2 139.2(10) .
C33 O13 Gd1 141.3(8) .
C7 N1 N2 120.0(9) .
C7 N1 Ni1 127.6(8) .
N2 N1 Ni1 112.4(6) .
N1 N2 C9 118.7(9) .
N1 N2 H2N 120.8 .
C9 N2 H2N 120.6 .
C13 N3 C9 117.5(10) .
C13 N3 Ni1 129.5(8) .
C9 N3 Ni1 113.0(8) .
C20 N4 N5 117.1(11) .
C20 N4 Ni2 128.1(8) .
N5 N4 Ni2 114.7(9) .
N4 N5 C22 115.1(10) .
N4 N5 H5N 122.5 .
C22 N5 H5N 122.4 .
C22 N6 C26 122.2(13) .
C22 N6 Ni2 110.8(10) .
C26 N6 Ni2 126.7(10) .
O3 C1 C6 118.4(10) .
O3 C1 C2 123.8(9) .
C6 C1 C2 117.8(10) .
C1 C2 C7 124.0(10) .
C1 C2 C3 118.1(11) .
C7 C2 C3 117.9(11) .
C4 C3 C2 121.2(12) .
C4 C3 H3 119.4 .
C2 C3 H3 119.4 .
C3 C4 C5 122.3(11) .
C3 C4 H4 118.9 .
C5 C4 H4 118.9 .
C6 C5 C4 116.7(10) .
C6 C5 H5 121.6 .
C4 C5 H5 121.6 .
C1 C6 C5 123.7(11) .
C1 C6 O4 113.6(9) .
C5 C6 O4 122.6(10) .
N1 C7 C2 124.3(10) .
N1 C7 H7 117.8 .
C2 C7 H7 117.8 .
O4 C8 H8A 109.5 .
O4 C8 H8B 109.5 .
H8A C8 H8B 109.5 .
O4 C8 H8C 109.5 .
H8A C8 H8C 109.5 .
H8B C8 H8C 109.5 .
N3 C9 N2 115.9(10) .
N3 C9 C10 123.0(12) .
N2 C9 C10 121.0(11) .
C11 C10 C9 118.3(12) .
C11 C10 H10 120.9 .
C9 C10 H10 120.9 .
C10 C11 C12 120.1(12) .
C10 C11 H11 120.0 .
C12 C11 H11 120.0 .
C13 C12 C11 117.5(12) .
C13 C12 H12 121.2 .
C11 C12 H12 121.2 .
N3 C13 C12 123.5(11) .
N3 C13 H13 118.3 .
C12 C13 H13 118.3 .
O5 C14 C19 118.0(10) .
O5 C14 C15 124.2(10) .
C19 C14 C15 117.8(10) .
C16 C15 C14 119.0(12) .
C16 C15 C20 117.4(12) .
C14 C15 C20 123.5(11) .
C17 C16 C15 122.2(14) .
C17 C16 H16 118.9 .
C15 C16 H16 118.9 .
C18 C17 C16 119.5(14) .
C18 C17 H17 120.2 .
C16 C17 H17 120.2 .
C17 C18 C19 121.5(14) .
C17 C18 H18 119.2 .
C19 C18 H18 119.2 .
O6 C19 C14 114.5(10) .
O6 C19 C18 125.8(13) .
C14 C19 C18 119.6(12) .
N4 C20 C15 123.1(11) .
N4 C20 H20 118.4 .
C15 C20 H20 118.4 .
O6 C21 H21A 109.5 .
O6 C21 H21B 109.5 .
H21A C21 H21B 109.5 .
O6 C21 H21C 109.5 .
H21A C21 H21C 109.5 .
H21B C21 H21C 109.5 .
N6 C22 N5 119.4(11) .
N6 C22 C23 121.6(17) .
N5 C22 C23 119.0(15) .
C24 C23 C22 116.9(18) .
C24 C23 H23 121.6 .
C22 C23 H23 121.6 .
C25 C24 C23 121.0(15) .
C25 C24 H24 119.5 .
C23 C24 H24 119.5 .
C24 C25 C26 122.1(18) .
C24 C25 H25 118.9 .
C26 C25 H25 118.9 .
N6 C26 C25 116.3(17) .
N6 C26 H26 121.9 .
C25 C26 H26 121.9 .
O7 C27 O8 124.0(10) .
O7 C27 C28 121.6(10) .
O8 C27 C28 114.0(11) .
C27 C28 H28A 109.5 .
C27 C28 H28B 109.5 .
H28A C28 H28B 109.5 .
C27 C28 H28C 109.5 .
H28A C28 H28C 109.5 .
H28B C28 H28C 109.5 .
O10 C29 O9 125.6(11) .
O10 C29 C30 118.7(12) .
O9 C29 C30 115.7(11) .
C29 C30 H30A 109.5 .
C29 C30 H30B 109.5 .
H30A C30 H30B 109.5 .
C29 C30 H30C 109.5 .
H30A C30 H30C 109.5 .
H30B C30 H30C 109.5 .
O12 C31 O11 122.5(14) .
O12 C31 C32 118.7(15) .
O11 C31 C32 118.7(11) .
C31 C32 H32A 109.5 .
C31 C32 H32B 109.5 .
H32A C32 H32B 109.5 .
C31 C32 H32C 109.5 .
H32A C32 H32C 109.5 .
H32B C32 H32C 109.5 .
O14 C33 O13 124.4(12) .
O14 C33 C34 117.9(12) .
O13 C33 C34 117.6(11) .
C33 C34 H34A 109.5 .
C33 C34 H34B 109.5 .
H34A C34 H34B 109.5 .
C33 C34 H34C 109.5 .
H34A C34 H34C 109.5 .
H34B C34 H34C 109.5 .
O15 Cl1 O18 111.9(9) .
O15 Cl1 O16 110.2(8) .
O18 Cl1 O16 109.3(8) .
O15 Cl1 O17 107.2(8) .
O18 Cl1 O17 108.4(9) .
O16 Cl1 O17 109.8(9) .
O19 Cl2 O21 115.1(10) .
O19 Cl2 O22 111.8(10) .
O21 Cl2 O22 107.4(9) .
O19 Cl2 O20 110.6(10) .
O21 Cl2 O20 105.6(9) .
O22 Cl2 O20 105.8(9) .

loop_
_geom_bond_atom_site_label_1
_geom_bond_atom_site_label_2
_geom_bond_distance
_geom_bond_site_symmetry_2
Gd1 O7 2.322(7) .
Gd1 O13 2.354(9) .
Gd1 O2 2.356(7) .
Gd1 O11 2.364(8) .
Gd1 O1 2.403(8) .
Gd1 O1W 2.428(8) .
Gd1 O3 2.450(7) .
Gd1 O4 2.532(8) .
Gd1 Ni1 3.4170(15) .
Gd1 Gd2 3.7224(7) .
Gd2 O9 2.323(8) .
Gd2 O2 2.358(8) .
Gd2 O1 2.365(7) .
Gd2 O12 2.369(11) .
Gd2 O2W 2.431(8) .
Gd2 O3W 2.451(11) .
Gd2 O5 2.486(7) .
Gd2 O6 2.559(8) .
Gd2 O4W 2.681(17) .
Gd2 Ni2 3.4118(15) .
Ni2 O2 2.005(8) .
Ni2 N4 2.012(11) .
Ni2 O5 2.047(7) .
Ni2 O10 2.061(8) .
Ni2 N6 2.092(10) .
Ni2 O3 2.275(7) .
Ni1 N1 2.024(9) .
Ni1 O1 2.027(8) .
Ni1 O8 2.057(7) .
Ni1 N3 2.057(9) .
Ni1 O3 2.063(8) .
Ni1 O5 2.231(6) .
O4W O4W 1.81(3) 2_666
O1 H1O 0.8499 .
O2 H2O 0.8500 .
O3 C1 1.333(12) .
O4 C6 1.394(13) .
O4 C8 1.461(13) .
O5 C14 1.349(12) .
O6 C19 1.372(15) .
O6 C21 1.453(14) .
O7 C27 1.231(15) .
O8 C27 1.302(13) .
O9 C29 1.270(16) .
O10 C29 1.231(15) .
O11 C31 1.284(17) .
O12 C31 1.234(15) .
O13 C33 1.277(16) .
O14 C33 1.264(14) .
N1 C7 1.293(14) .
N1 N2 1.356(13) .
N2 C9 1.366(15) .
N2 H2N 0.9000 .
N3 C13 1.344(14) .
N3 C9 1.355(14) .
N4 C20 1.283(18) .
N4 N5 1.354(13) .
N5 C22 1.38(2) .
N5 H5N 0.9000 .
N6 C22 1.325(19) .
N6 C26 1.36(2) .
C1 C6 1.372(15) .
C1 C2 1.424(17) .
C2 C7 1.427(17) .
C2 C3 1.436(15) .
C3 C4 1.315(18) .
C3 H3 0.9500 .
C4 C5 1.411(18) .
C4 H4 0.9500 .
C5 C6 1.393(15) .
C5 H5 0.9500 .
C7 H7 0.9500 .
C8 H8A 0.9800 .
C8 H8B 0.9800 .
C8 H8C 0.9800 .
C9 C10 1.380(17) .
C10 C11 1.375(19) .
C10 H10 0.9500 .
C11 C12 1.404(19) .
C11 H11 0.9500 .
C12 C13 1.378(17) .
C12 H12 0.9500 .
C13 H13 0.9500 .
C14 C19 1.391(17) .
C14 C15 1.410(16) .
C15 C16 1.389(19) .
C15 C20 1.476(18) .
C16 C17 1.35(2) .
C16 H16 0.9500 .
C17 C18 1.33(2) .
C17 H17 0.9500 .
C18 C19 1.407(19) .
C18 H18 0.9500 .
C20 H20 0.9500 .
C21 H21A 0.9800 .
C21 H21B 0.9800 .
C21 H21C 0.9800 .
C22 C23 1.424(18) .
C23 C24 1.37(3) .
C23 H23 0.9500 .
C24 C25 1.33(3) .
C24 H24 0.9500 .
C25 C26 1.425(19) .
C25 H25 0.9500 .
C26 H26 0.9500 .
C27 C28 1.538(14) .
C28 H28A 0.9800 .
C28 H28B 0.9800 .
C28 H28C 0.9800 .
C29 C30 1.513(17) .
C30 H30A 0.9800 .
C30 H30B 0.9800 .
C30 H30C 0.9800 .
C31 C32 1.485(19) .
C32 H32A 0.9800 .
C32 H32B 0.9800 .
C32 H32C 0.9800 .
C33 C34 1.49(2) .
C34 H34A 0.9800 .
C34 H34B 0.9800 .
C34 H34C 0.9800 .
Cl1 O15 1.422(8) .
Cl1 O18 1.430(9) .
Cl1 O16 1.443(9) .
Cl1 O17 1.449(9) .
Cl2 O19 1.398(10) .
Cl2 O21 1.430(10) .
Cl2 O22 1.457(10) .
Cl2 O20 1.461(10) .

loop_
_geom_torsion_atom_site_label_1
_geom_torsion_atom_site_label_2
_geom_torsion_atom_site_label_3
_geom_torsion_atom_site_label_4
_geom_torsion
_geom_torsion_site_symmetry_4
O7 Gd1 Gd2 O9 -128.9(4) .
O13 Gd1 Gd2 O9 59.5(4) .
O2 Gd1 Gd2 O9 7.3(5) .
O11 Gd1 Gd2 O9 145.2(4) .
O1 Gd1 Gd2 O9 -131.5(4) .
O1W Gd1 Gd2 O9 127.5(6) .
O3 Gd1 Gd2 O9 -61.0(4) .
O4 Gd1 Gd2 O9 -22.2(4) .
Ni1 Gd1 Gd2 O9 -94.3(3) .
O7 Gd1 Gd2 O2 -136.2(4) .
O13 Gd1 Gd2 O2 52.2(4) .
O11 Gd1 Gd2 O2 137.9(4) .
O1 Gd1 Gd2 O2 -138.8(4) .
O1W Gd1 Gd2 O2 120.2(6) .
O3 Gd1 Gd2 O2 -68.3(4) .
O4 Gd1 Gd2 O2 -29.5(4) .
Ni1 Gd1 Gd2 O2 -101.6(3) .
O7 Gd1 Gd2 O1 2.6(3) .
O13 Gd1 Gd2 O1 -169.0(4) .
O2 Gd1 Gd2 O1 138.8(4) .
O11 Gd1 Gd2 O1 -83.3(4) .
O1W Gd1 Gd2 O1 -101.0(5) .
O3 Gd1 Gd2 O1 70.5(3) .
O4 Gd1 Gd2 O1 109.3(4) .
Ni1 Gd1 Gd2 O1 37.2(3) .
O7 Gd1 Gd2 O12 112.6(4) .
O13 Gd1 Gd2 O12 -59.0(4) .
O2 Gd1 Gd2 O12 -111.3(5) .
O11 Gd1 Gd2 O12 26.7(4) .
O1 Gd1 Gd2 O12 110.0(4) .
O1W Gd1 Gd2 O12 8.9(6) .
O3 Gd1 Gd2 O12 -179.6(4) .
O4 Gd1 Gd2 O12 -140.7(4) .
Ni1 Gd1 Gd2 O12 147.1(3) .
O7 Gd1 Gd2 O2W 124.9(4) .
O13 Gd1 Gd2 O2W -46.7(4) .
O2 Gd1 Gd2 O2W -98.9(5) .
O11 Gd1 Gd2 O2W 39.0(5) .
O1 Gd1 Gd2 O2W 122.3(5) .
O1W Gd1 Gd2 O2W 21.3(6) .
O3 Gd1 Gd2 O2W -167.2(4) .
O4 Gd1 Gd2 O2W -128.4(5) .
Ni1 Gd1 Gd2 O2W 159.5(4) .
O7 Gd1 Gd2 O3W 49.5(4) .
O13 Gd1 Gd2 O3W -122.1(4) .
O2 Gd1 Gd2 O3W -174.3(5) .
O11 Gd1 Gd2 O3W -36.3(4) .
O1 Gd1 Gd2 O3W 46.9(4) .
O1W Gd1 Gd2 O3W -54.1(6) .
O3 Gd1 Gd2 O3W 117.4(4) .
O4 Gd1 Gd2 O3W 156.2(4) .
Ni1 Gd1 Gd2 O3W 84.1(3) .
O7 Gd1 Gd2 O5 -66.0(3) .
O13 Gd1 Gd2 O5 122.4(3) .
O2 Gd1 Gd2 O5 70.1(4) .
O11 Gd1 Gd2 O5 -151.9(3) .
O1 Gd1 Gd2 O5 -68.6(3) .
O1W Gd1 Gd2 O5 -169.7(5) .
O3 Gd1 Gd2 O5 1.9(2) .
O4 Gd1 Gd2 O5 40.7(3) .
Ni1 Gd1 Gd2 O5 -31.48(17) .
O7 Gd1 Gd2 O6 -31.5(3) .
O13 Gd1 Gd2 O6 156.9(3) .
O2 Gd1 Gd2 O6 104.7(4) .
O11 Gd1 Gd2 O6 -117.4(4) .
O1 Gd1 Gd2 O6 -34.1(4) .
O1W Gd1 Gd2 O6 -135.2(5) .
O3 Gd1 Gd2 O6 36.4(3) .
O4 Gd1 Gd2 O6 75.2(4) .
Ni1 Gd1 Gd2 O6 3.0(3) .
O7 Gd1 Gd2 O4W 170.3(4) .
O13 Gd1 Gd2 O4W -1.3(4) .
O2 Gd1 Gd2 O4W -53.5(5) .
O11 Gd1 Gd2 O4W 84.4(5) .
O1 Gd1 Gd2 O4W 167.7(4) .
O1W Gd1 Gd2 O4W 66.6(6) .
O3 Gd1 Gd2 O4W -121.8(4) .
O4 Gd1 Gd2 O4W -83.0(4) .
Ni1 Gd1 Gd2 O4W -155.2(4) .
O7 Gd1 Gd2 Ni2 -100.0(2) .
O13 Gd1 Gd2 Ni2 88.4(2) .
O2 Gd1 Gd2 Ni2 36.2(3) .
O11 Gd1 Gd2 Ni2 174.2(3) .
O1 Gd1 Gd2 Ni2 -102.6(3) .
O1W Gd1 Gd2 Ni2 156.4(5) .
O3 Gd1 Gd2 Ni2 -32.07(18) .
O4 Gd1 Gd2 Ni2 6.7(3) .
Ni1 Gd1 Gd2 Ni2 -65.40(4) .
O9 Gd2 Ni2 O2 113.6(5) .
O1 Gd2 Ni2 O2 -78.8(4) .
O12 Gd2 Ni2 O2 -10.1(4) .
O2W Gd2 Ni2 O2 100.6(5) .
O3W Gd2 Ni2 O2 -105.3(7) .
O5 Gd2 Ni2 O2 -152.2(4) .
O6 Gd2 Ni2 O2 -175.3(4) .
O4W Gd2 Ni2 O2 52.0(5) .
Gd1 Gd2 Ni2 O2 -39.2(3) .
O9 Gd2 Ni2 N4 -76.4(5) .
O2 Gd2 Ni2 N4 169.9(5) .
O1 Gd2 Ni2 N4 91.2(4) .
O12 Gd2 Ni2 N4 159.8(5) .
O2W Gd2 Ni2 N4 -89.5(5) .
O3W Gd2 Ni2 N4 64.6(7) .
O5 Gd2 Ni2 N4 17.7(4) .
O6 Gd2 Ni2 N4 -5.3(4) .
O4W Gd2 Ni2 N4 -138.1(5) .
Gd1 Gd2 Ni2 N4 130.7(4) .
O9 Gd2 Ni2 O5 -94.1(4) .
O2 Gd2 Ni2 O5 152.2(4) .
O1 Gd2 Ni2 O5 73.5(3) .
O12 Gd2 Ni2 O5 142.1(4) .
O2W Gd2 Ni2 O5 -107.2(4) .
O3W Gd2 Ni2 O5 46.9(6) .
O6 Gd2 Ni2 O5 -23.0(3) .
O4W Gd2 Ni2 O5 -155.8(4) .
Gd1 Gd2 Ni2 O5 113.0(2) .
O9 Gd2 Ni2 O10 9.2(4) .
O2 Gd2 Ni2 O10 -104.4(4) .
O1 Gd2 Ni2 O10 176.8(3) .
O12 Gd2 Ni2 O10 -114.5(4) .
O2W Gd2 Ni2 O10 -3.8(5) .
O3W Gd2 Ni2 O10 150.3(6) .
O5 Gd2 Ni2 O10 103.4(4) .
O6 Gd2 Ni2 O10 80.3(3) .
O4W Gd2 Ni2 O10 -52.4(4) .
Gd1 Gd2 Ni2 O10 -143.6(3) .
O9 Gd2 Ni2 N6 95.4(6) .
O2 Gd2 Ni2 N6 -18.2(6) .
O1 Gd2 Ni2 N6 -97.0(5) .
O12 Gd2 Ni2 N6 -28.3(6) .
O2W Gd2 Ni2 N6 82.4(6) .
O3W Gd2 Ni2 N6 -123.5(8) .
O5 Gd2 Ni2 N6 -170.4(5) .
O6 Gd2 Ni2 N6 166.5(5) .
O4W Gd2 Ni2 N6 33.8(6) .
Gd1 Gd2 Ni2 N6 -57.4(5) .
O9 Gd2 Ni2 O3 -172.9(4) .
O2 Gd2 Ni2 O3 73.5(4) .
O1 Gd2 Ni2 O3 -5.2(3) .
O12 Gd2 Ni2 O3 63.4(3) .
O2W Gd2 Ni2 O3 174.1(4) .
O3W Gd2 Ni2 O3 -31.8(6) .
O5 Gd2 Ni2 O3 -78.7(3) .
O6 Gd2 Ni2 O3 -101.8(3) .
O4W Gd2 Ni2 O3 125.5(4) .
Gd1 Gd2 Ni2 O3 34.33(19) .
O7 Gd1 Ni1 N1 -79.9(4) .
O13 Gd1 Ni1 N1 75.9(5) .
O2 Gd1 Ni1 N1 95.1(4) .
O11 Gd1 Ni1 N1 -163.1(4) .
O1 Gd1 Ni1 N1 173.7(4) .
O1W Gd1 Ni1 N1 -75.5(5) .
O3 Gd1 Ni1 N1 18.8(4) .
O4 Gd1 Ni1 N1 0.0(4) .
Gd2 Gd1 Ni1 N1 133.8(3) .
O7 Gd1 Ni1 O1 106.3(4) .
O13 Gd1 Ni1 O1 -97.8(5) .
O2 Gd1 Ni1 O1 -78.7(4) .
O11 Gd1 Ni1 O1 23.2(4) .
O1W Gd1 Ni1 O1 110.7(4) .
O3 Gd1 Ni1 O1 -155.0(4) .
O4 Gd1 Ni1 O1 -173.7(4) .
Gd2 Gd1 Ni1 O1 -40.0(3) .
O7 Gd1 Ni1 O8 5.9(3) .
O13 Gd1 Ni1 O8 161.7(5) .
O2 Gd1 Ni1 O8 -179.1(3) .
O11 Gd1 Ni1 O8 -77.2(4) .
O1 Gd1 Ni1 O8 -100.4(4) .
O1W Gd1 Ni1 O8 10.3(4) .
O3 Gd1 Ni1 O8 104.6(3) .
O4 Gd1 Ni1 O8 85.8(3) .
Gd2 Gd1 Ni1 O8 -140.4(2) .
O7 Gd1 Ni1 N3 92.9(5) .
O13 Gd1 Ni1 N3 -111.3(6) .
O2 Gd1 Ni1 N3 -92.1(5) .
O11 Gd1 Ni1 N3 9.7(5) .
O1 Gd1 Ni1 N3 -13.4(5) .
O1W Gd1 Ni1 N3 97.3(6) .
O3 Gd1 Ni1 N3 -168.4(5) .
O4 Gd1 Ni1 N3 172.8(5) .
Gd2 Gd1 Ni1 N3 -53.4(4) .
O7 Gd1 Ni1 O3 -98.7(3) .
O13 Gd1 Ni1 O3 57.1(5) .
O2 Gd1 Ni1 O3 76.3(3) .
O11 Gd1 Ni1 O3 178.1(4) .
O1 Gd1 Ni1 O3 155.0(4) .
O1W Gd1 Ni1 O3 -94.3(4) .
O4 Gd1 Ni1 O3 -18.8(3) .
Gd2 Gd1 Ni1 O3 115.0(3) .
O7 Gd1 Ni1 O5 -178.9(3) .
O13 Gd1 Ni1 O5 -23.1(5) .
O2 Gd1 Ni1 O5 -3.9(3) .
O11 Gd1 Ni1 O5 98.0(3) .
O1 Gd1 Ni1 O5 74.8(4) .
O1W Gd1 Ni1 O5 -174.5(4) .
O3 Gd1 Ni1 O5 -80.2(3) .
O4 Gd1 Ni1 O5 -98.9(3) .
Gd2 Gd1 Ni1 O5 34.84(18) .
O9 Gd2 O4W O4W -25.8(19) 2_666
O2 Gd2 O4W O4W 65.8(19) 2_666
O1 Gd2 O4W O4W 107.6(19) 2_666
O12 Gd2 O4W O4W 150(2) 2_666
O2W Gd2 O4W O4W -110(2) 2_666
O3W Gd2 O4W O4W -156.9(18) 2_666
O5 Gd2 O4W O4W 20(2) 2_666
O6 Gd2 O4W O4W -60(2) 2_666
Ni2 Gd2 O4W O4W 37(2) 2_666
Gd1 Gd2 O4W O4W 98(2) 2_666
N1 Ni1 O1 Gd2 61(3) .
O8 Ni1 O1 Gd2 -173.6(4) .
N3 Ni1 O1 Gd2 -79.0(4) .
O3 Ni1 O1 Gd2 90.7(3) .
O5 Ni1 O1 Gd2 7.5(3) .
Gd1 Ni1 O1 Gd2 108.2(4) .
N1 Ni1 O1 Gd1 -48(3) .
O8 Ni1 O1 Gd1 78.2(3) .
N3 Ni1 O1 Gd1 172.8(3) .
O3 Ni1 O1 Gd1 -17.5(3) .
O5 Ni1 O1 Gd1 -100.7(3) .
O9 Gd2 O1 Ni1 -27.9(7) .
O2 Gd2 O1 Ni1 -81.6(4) .
O12 Gd2 O1 Ni1 -161.6(5) .
O2W Gd2 O1 Ni1 135.6(5) .
O3W Gd2 O1 Ni1 120.4(5) .
O5 Gd2 O1 Ni1 -7.2(3) .
O6 Gd2 O1 Ni1 48.3(4) .
O4W Gd2 O1 Ni1 -122.9(5) .
Ni2 Gd2 O1 Ni1 -45.1(3) .
Gd1 Gd2 O1 Ni1 -106.9(4) .
O9 Gd2 O1 Gd1 79.0(5) .
O2 Gd2 O1 Gd1 25.3(3) .
O12 Gd2 O1 Gd1 -54.7(4) .
O2W Gd2 O1 Gd1 -117.5(5) .
O3W Gd2 O1 Gd1 -132.7(4) .
O5 Gd2 O1 Gd1 99.7(3) .
O6 Gd2 O1 Gd1 155.2(3) .
O4W Gd2 O1 Gd1 -16.0(6) .
Ni2 Gd2 O1 Gd1 61.75(19) .
O7 Gd1 O1 Ni1 -62.6(3) .
O13 Gd1 O1 Ni1 131.2(4) .
O2 Gd1 O1 Ni1 89.6(3) .
O11 Gd1 O1 Ni1 -157.5(4) .
O1W Gd1 O1 Ni1 -111.0(4) .
O3 Gd1 O1 Ni1 15.6(3) .
O4 Gd1 O1 Ni1 8.4(5) .
Gd2 Gd1 O1 Ni1 115.0(4) .
O7 Gd1 O1 Gd2 -177.6(3) .
O13 Gd1 O1 Gd2 16.2(5) .
O2 Gd1 O1 Gd2 -25.4(3) .
O11 Gd1 O1 Gd2 87.5(3) .
O1W Gd1 O1 Gd2 134.0(4) .
O3 Gd1 O1 Gd2 -99.4(3) .
O4 Gd1 O1 Gd2 -106.6(3) .
Ni1 Gd1 O1 Gd2 -115.0(4) .
N4 Ni2 O2 Gd1 47(3) .
O5 Ni2 O2 Gd1 91.3(4) .
O10 Ni2 O2 Gd1 -174.6(4) .
N6 Ni2 O2 Gd1 -79.1(5) .
O3 Ni2 O2 Gd1 8.7(3) .
Gd2 Ni2 O2 Gd1 111.0(5) .
N4 Ni2 O2 Gd2 -64(3) .
O5 Ni2 O2 Gd2 -19.7(3) .
O10 Ni2 O2 Gd2 74.4(4) .
N6 Ni2 O2 Gd2 169.9(3) .
O3 Ni2 O2 Gd2 -102.3(3) .
O7 Gd1 O2 Ni2 -40.0(6) .
O13 Gd1 O2 Ni2 123.1(4) .
O11 Gd1 O2 Ni2 -152.9(4) .
O1 Gd1 O2 Ni2 -84.3(4) .
O1W Gd1 O2 Ni2 121.5(5) .
O3 Gd1 O2 Ni2 -8.5(3) .
O4 Gd1 O2 Ni2 48.1(4) .
Ni1 Gd1 O2 Ni2 -46.9(3) .
Gd2 Gd1 O2 Ni2 -109.9(5) .
O7 Gd1 O2 Gd2 69.9(5) .
O13 Gd1 O2 Gd2 -126.9(4) .
O11 Gd1 O2 Gd2 -42.9(4) .
O1 Gd1 O2 Gd2 25.7(3) .
O1W Gd1 O2 Gd2 -128.6(5) .
O3 Gd1 O2 Gd2 101.4(4) .
O4 Gd1 O2 Gd2 158.1(3) .
Ni1 Gd1 O2 Gd2 63.0(2) .
O9 Gd2 O2 Ni2 -57.4(4) .
O1 Gd2 O2 Ni2 90.2(3) .
O12 Gd2 O2 Ni2 170.3(4) .
O2W Gd2 O2 Ni2 -118.0(4) .
O3W Gd2 O2 Ni2 125.0(6) .
O5 Gd2 O2 Ni2 17.3(3) .
O6 Gd2 O2 Ni2 6.2(5) .
O4W Gd2 O2 Ni2 -122.8(5) .
Gd1 Gd2 O2 Ni2 116.2(5) .
O9 Gd2 O2 Gd1 -173.7(4) .
O1 Gd2 O2 Gd1 -26.0(3) .
O12 Gd2 O2 Gd1 54.1(4) .
O2W Gd2 O2 Gd1 125.7(4) .
O3W Gd2 O2 Gd1 8.8(7) .
O5 Gd2 O2 Gd1 -99.0(3) .
O6 Gd2 O2 Gd1 -110.1(3) .
O4W Gd2 O2 Gd1 120.9(5) .
Ni2 Gd2 O2 Gd1 -116.2(5) .
N1 Ni1 O3 C1 -32.7(7) .
O1 Ni1 O3 C1 150.4(7) .
O8 Ni1 O3 C1 58.1(7) .
N3 Ni1 O3 C1 -69.8(14) .
O5 Ni1 O3 C1 -130.1(7) .
Gd1 Ni1 O3 C1 133.4(8) .
N1 Ni1 O3 Ni2 93.3(3) .
O1 Ni1 O3 Ni2 -83.5(3) .
O8 Ni1 O3 Ni2 -175.9(3) .
N3 Ni1 O3 Ni2 56.2(12) .
O5 Ni1 O3 Ni2 -4.1(3) .
Gd1 Ni1 O3 Ni2 -100.6(3) .
N1 Ni1 O3 Gd1 -166.1(3) .
O1 Ni1 O3 Gd1 17.1(3) .
O8 Ni1 O3 Gd1 -75.3(3) .
N3 Ni1 O3 Gd1 156.8(11) .
O5 Ni1 O3 Gd1 96.5(3) .
O2 Ni2 O3 C1 -138.0(8) .
N4 Ni2 O3 C1 46.9(8) .
O5 Ni2 O3 C1 135.0(7) .
O10 Ni2 O3 C1 -164(2) .
N6 Ni2 O3 C1 -32.0(8) .
Gd2 Ni2 O3 C1 -179.3(7) .
O2 Ni2 O3 Ni1 91.4(3) .
N4 Ni2 O3 Ni1 -83.6(4) .
O5 Ni2 O3 Ni1 4.5(3) .
O10 Ni2 O3 Ni1 66(3) .
N6 Ni2 O3 Ni1 -162.6(4) .
Gd2 Ni2 O3 Ni1 50.2(2) .
O2 Ni2 O3 Gd1 -7.9(3) .
N4 Ni2 O3 Gd1 177.0(4) .
O5 Ni2 O3 Gd1 -94.9(3) .
O10 Ni2 O3 Gd1 -34(3) .
N6 Ni2 O3 Gd1 98.1(4) .
Gd2 Ni2 O3 Gd1 -49.1(2) .
O7 Gd1 O3 C1 -66.5(7) .
O13 Gd1 O3 C1 75.6(7) .
O2 Gd1 O3 C1 134.2(7) .
O11 Gd1 O3 C1 -137.8(8) .
O1 Gd1 O3 C1 -149.8(7) .
O1W Gd1 O3 C1 -13.5(8) .
O4 Gd1 O3 C1 24.1(7) .
Ni1 Gd1 O3 C1 -134.6(8) .
Gd2 Gd1 O3 C1 171.8(7) .
O7 Gd1 O3 Ni1 68.1(3) .
O13 Gd1 O3 Ni1 -149.7(3) .
O2 Gd1 O3 Ni1 -91.1(3) .
O11 Gd1 O3 Ni1 -3.1(6) .
O1 Gd1 O3 Ni1 -15.2(2) .
O1W Gd1 O3 Ni1 121.1(3) .
O4 Gd1 O3 Ni1 158.8(4) .
Gd2 Gd1 O3 Ni1 -53.53(19) .
O7 Gd1 O3 Ni2 166.4(3) .
O13 Gd1 O3 Ni2 -51.5(4) .
O2 Gd1 O3 Ni2 7.1(3) .
O11 Gd1 O3 Ni2 95.1(6) .
O1 Gd1 O3 Ni2 83.0(3) .
O1W Gd1 O3 Ni2 -140.6(3) .
O4 Gd1 O3 Ni2 -103.0(3) .
Ni1 Gd1 O3 Ni2 98.2(3) .
Gd2 Gd1 O3 Ni2 44.7(2) .
O7 Gd1 O4 C6 54.4(7) .
O13 Gd1 O4 C6 -159.1(7) .
O2 Gd1 O4 C6 -84.4(7) .
O11 Gd1 O4 C6 137.9(8) .
O1 Gd1 O4 C6 -14.6(8) .
O1W Gd1 O4 C6 128.2(7) .
O3 Gd1 O4 C6 -22.3(6) .
Ni1 Gd1 O4 C6 -9.7(7) .
Gd2 Gd1 O4 C6 -66.7(7) .
O7 Gd1 O4 C8 -107.3(9) .
O13 Gd1 O4 C8 39.2(9) .
O2 Gd1 O4 C8 113.9(9) .
O11 Gd1 O4 C8 -23.9(12) .
O1 Gd1 O4 C8 -176.4(8) .
O1W Gd1 O4 C8 -33.5(9) .
O3 Gd1 O4 C8 176.0(10) .
Ni1 Gd1 O4 C8 -171.5(9) .
Gd2 Gd1 O4 C8 131.6(8) .
O2 Ni2 O5 C14 149.2(7) .
N4 Ni2 O5 C14 -36.5(7) .
O10 Ni2 O5 C14 55.4(8) .
N6 Ni2 O5 C14 -69.8(15) .
O3 Ni2 O5 C14 -131.4(7) .
Gd2 Ni2 O5 C14 130.8(8) .
O2 Ni2 O5 Ni1 -83.6(3) .
N4 Ni2 O5 Ni1 90.7(3) .
O10 Ni2 O5 Ni1 -177.4(3) .
N6 Ni2 O5 Ni1 57.4(14) .
O3 Ni2 O5 Ni1 -4.1(3) .
Gd2 Ni2 O5 Ni1 -102.0(3) .
O2 Ni2 O5 Gd2 18.4(3) .
N4 Ni2 O5 Gd2 -167.3(3) .
O10 Ni2 O5 Gd2 -75.4(3) .
N6 Ni2 O5 Gd2 159.3(12) .
O3 Ni2 O5 Gd2 97.8(2) .
N1 Ni1 O5 C14 47.2(7) .
O1 Ni1 O5 C14 -137.9(7) .
O8 Ni1 O5 C14 -145.6(19) .
N3 Ni1 O5 C14 -32.2(7) .
O3 Ni1 O5 C14 134.4(7) .
Gd1 Ni1 O5 C14 179.3(7) .
N1 Ni1 O5 Ni2 -82.7(4) .
O1 Ni1 O5 Ni2 92.2(3) .
O8 Ni1 O5 Ni2 85(2) .
N3 Ni1 O5 Ni2 -162.1(3) .
O3 Ni1 O5 Ni2 4.6(3) .
Gd1 Ni1 O5 Ni2 49.4(2) .
N1 Ni1 O5 Gd2 178.3(3) .
O1 Ni1 O5 Gd2 -6.8(3) .
O8 Ni1 O5 Gd2 -14(2) .
N3 Ni1 O5 Gd2 98.9(3) .
O3 Ni1 O5 Gd2 -94.4(3) .
Gd1 Ni1 O5 Gd2 -49.6(2) .
O9 Gd2 O5 C14 -59.1(7) .
O2 Gd2 O5 C14 -147.6(7) .
O1 Gd2 O5 C14 135.0(7) .
O12 Gd2 O5 C14 172.5(7) .
O2W Gd2 O5 C14 -15.2(9) .
O3W Gd2 O5 C14 75.4(8) .
O6 Gd2 O5 C14 22.7(7) .
O4W Gd2 O5 C14 -101.6(8) .
Ni2 Gd2 O5 C14 -131.0(8) .
Gd1 Gd2 O5 C14 174.2(7) .
O9 Gd2 O5 Ni2 72.0(3) .
O2 Gd2 O5 Ni2 -16.6(2) .
O1 Gd2 O5 Ni2 -94.0(3) .
O12 Gd2 O5 Ni2 -56.5(5) .
O2W Gd2 O5 Ni2 115.8(4) .
O3W Gd2 O5 Ni2 -153.6(3) .
O6 Gd2 O5 Ni2 153.8(3) .
O4W Gd2 O5 Ni2 29.4(5) .
Gd1 Gd2 O5 Ni2 -54.74(18) .
O9 Gd2 O5 Ni1 172.1(4) .
O2 Gd2 O5 Ni1 83.5(3) .
O1 Gd2 O5 Ni1 6.2(3) .
O12 Gd2 O5 Ni1 43.7(6) .
O2W Gd2 O5 Ni1 -144.0(4) .
O3W Gd2 O5 Ni1 -53.5(4) .
O6 Gd2 O5 Ni1 -106.1(3) .
O4W Gd2 O5 Ni1 129.5(4) .
Ni2 Gd2 O5 Ni1 100.1(3) .
Gd1 Gd2 O5 Ni1 45.4(2) .
O9 Gd2 O6 C19 56.8(7) .
O2 Gd2 O6 C19 -10.0(9) .
O1 Gd2 O6 C19 -81.8(8) .
O12 Gd2 O6 C19 -157.8(9) .
O2W Gd2 O6 C19 132.9(8) .
O3W Gd2 O6 C19 -154.7(8) .
O5 Gd2 O6 C19 -21.8(7) .
O4W Gd2 O6 C19 88.9(9) .
Ni2 Gd2 O6 C19 -6.5(7) .
Gd1 Gd2 O6 C19 -60.9(8) .
O9 Gd2 O6 C21 -102.8(10) .
O2 Gd2 O6 C21 -169.6(10) .
O1 Gd2 O6 C21 118.6(10) .
O12 Gd2 O6 C21 42.5(13) .
O2W Gd2 O6 C21 -26.7(10) .
O3W Gd2 O6 C21 45.7(10) .
O5 Gd2 O6 C21 178.6(11) .
O4W Gd2 O6 C21 -70.7(12) .
Ni2 Gd2 O6 C21 -166.1(10) .
Gd1 Gd2 O6 C21 139.5(9) .
O13 Gd1 O7 C27 -171.9(11) .
O2 Gd1 O7 C27 -19.0(14) .
O11 Gd1 O7 C27 98.6(12) .
O1 Gd1 O7 C27 23.1(12) .
O1W Gd1 O7 C27 171.4(12) .
O3 Gd1 O7 C27 -49.3(12) .
O4 Gd1 O7 C27 -112.0(12) .
Ni1 Gd1 O7 C27 -11.7(11) .
Gd2 Gd1 O7 C27 21.4(12) .
N1 Ni1 O8 C27 125.6(9) .
O1 Ni1 O8 C27 -49.3(9) .
N3 Ni1 O8 C27 -154.9(9) .
O3 Ni1 O8 C27 37.3(9) .
O5 Ni1 O8 C27 -42(2) .
Gd1 Ni1 O8 C27 -6.4(8) .
O2 Gd2 O9 C29 18.4(14) .
O1 Gd2 O9 C29 -31.9(17) .
O12 Gd2 O9 C29 84.7(15) .
O2W Gd2 O9 C29 157.7(15) .
O3W Gd2 O9 C29 -163.9(13) .
O5 Gd2 O9 C29 -51.9(14) .
O6 Gd2 O9 C29 -116.5(15) .
O4W Gd2 O9 C29 89.2(15) .
Ni2 Gd2 O9 C29 -13.6(14) .
Gd1 Gd2 O9 C29 13.9(16) .
O2 Ni2 O10 C29 -53.9(11) .
N4 Ni2 O10 C29 120.8(11) .
O5 Ni2 O10 C29 31.9(11) .
N6 Ni2 O10 C29 -160.2(11) .
O3 Ni2 O10 C29 -29(3) .
Gd2 Ni2 O10 C29 -13.0(11) .
O7 Gd1 O11 C31 -144.5(9) .
O13 Gd1 O11 C31 74.0(9) .
O2 Gd1 O11 C31 -1.6(9) .
O1 Gd1 O11 C31 -66.3(9) .
O1W Gd1 O11 C31 144.0(9) .
O3 Gd1 O11 C31 -78.0(11) .
O4 Gd1 O11 C31 134.3(8) .
Ni1 Gd1 O11 C31 -80.0(9) .
Gd2 Gd1 O11 C31 -27.0(8) .
O9 Gd2 O12 C31 -167.1(18) .
O2 Gd2 O12 C31 -98(2) .
O1 Gd2 O12 C31 -24.4(19) .
O2W Gd2 O12 C31 125(2) .
O3W Gd2 O12 C31 54(2) .
O5 Gd2 O12 C31 -60(2) .
O6 Gd2 O12 C31 57(2) .
O4W Gd2 O12 C31 -172(2) .
Ni2 Gd2 O12 C31 -92(2) .
Gd1 Gd2 O12 C31 -61.9(19) .
O7 Gd1 O13 C33 163.3(12) .
O2 Gd1 O13 C33 1.2(13) .
O11 Gd1 O13 C33 -105.8(13) .
O1 Gd1 O13 C33 -38.9(15) .
O1W Gd1 O13 C33 -179.8(14) .
O3 Gd1 O13 C33 56.2(14) .
O4 Gd1 O13 C33 101.4(13) .
Ni1 Gd1 O13 C33 20.1(16) .
Gd2 Gd1 O13 C33 -28.7(13) .
O1 Ni1 N1 C7 46(3) .
O8 Ni1 N1 C7 -80.0(9) .
N3 Ni1 N1 C7 -173.6(10) .
O3 Ni1 N1 C7 15.8(9) .
O5 Ni1 N1 C7 98.1(9) .
Gd1 Ni1 N1 C7 2.6(11) .
O1 Ni1 N1 N2 -134(3) .
O8 Ni1 N1 N2 100.2(7) .
N3 Ni1 N1 N2 6.6(7) .
O3 Ni1 N1 N2 -164.0(7) .
O5 Ni1 N1 N2 -81.7(7) .
Gd1 Ni1 N1 N2 -177.2(5) .
C7 N1 N2 C9 172.0(10) .
Ni1 N1 N2 C9 -8.2(11) .
N1 Ni1 N3 C13 176.3(9) .
O1 Ni1 N3 C13 -7.9(9) .
O8 Ni1 N3 C13 85.9(9) .
O3 Ni1 N3 C13 -145.9(11) .
O5 Ni1 N3 C13 -86.4(9) .
Gd1 Ni1 N3 C13 1.7(12) .
N1 Ni1 N3 C9 -4.5(7) .
O1 Ni1 N3 C9 171.4(7) .
O8 Ni1 N3 C9 -94.8(7) .
O3 Ni1 N3 C9 33.4(16) .
O5 Ni1 N3 C9 92.8(7) .
Gd1 Ni1 N3 C9 -179.0(5) .
O2 Ni2 N4 C20 64(3) .
O5 Ni2 N4 C20 19.5(10) .
O10 Ni2 N4 C20 -74.9(11) .
N6 Ni2 N4 C20 -168.8(11) .
O3 Ni2 N4 C20 101.2(10) .
Gd2 Ni2 N4 C20 6.8(12) .
O2 Ni2 N4 N5 -119(2) .
O5 Ni2 N4 N5 -163.1(7) .
O10 Ni2 N4 N5 102.5(8) .
N6 Ni2 N4 N5 8.6(7) .
O3 Ni2 N4 N5 -81.4(7) .
Gd2 Ni2 N4 N5 -175.8(6) .
C20 N4 N5 C22 170.5(11) .
Ni2 N4 N5 C22 -7.2(12) .
O2 Ni2 N6 C22 164.7(7) .
N4 Ni2 N6 C22 -8.7(8) .
O5 Ni2 N6 C22 25.4(18) .
O10 Ni2 N6 C22 -99.9(8) .
O3 Ni2 N6 C22 85.9(8) .
Gd2 Ni2 N6 C22 177.3(5) .
O2 Ni2 N6 C26 -8.6(10) .
N4 Ni2 N6 C26 178.1(10) .
O5 Ni2 N6 C26 -147.8(12) .
O10 Ni2 N6 C26 86.9(10) .
O3 Ni2 N6 C26 -87.3(10) .
Gd2 Ni2 N6 C26 4.1(13) .
Ni1 O3 C1 C6 -148.5(7) .
Ni2 O3 C1 C6 94.6(9) .
Gd1 O3 C1 C6 -24.7(12) .
Ni1 O3 C1 C2 31.5(12) .
Ni2 O3 C1 C2 -85.5(11) .
Gd1 O3 C1 C2 155.2(8) .
O3 C1 C2 C7 -2.2(17) .
C6 C1 C2 C7 177.7(10) .
O3 C1 C2 C3 175.8(10) .
C6 C1 C2 C3 -4.3(15) .
C1 C2 C3 C4 1.5(18) .
C7 C2 C3 C4 179.7(12) .
C2 C3 C4 C5 1(2) .
C3 C4 C5 C6 -0.3(18) .
O3 C1 C6 C5 -175.0(9) .
C2 C1 C6 C5 5.1(16) .
O3 C1 C6 O4 2.5(13) .
C2 C1 C6 O4 -177.5(9) .
C4 C5 C6 C1 -2.8(16) .
C4 C5 C6 O4 179.9(10) .
C8 O4 C6 C1 -177.5(10) .
Gd1 O4 C6 C1 19.6(11) .
C8 O4 C6 C5 0.0(15) .
Gd1 O4 C6 C5 -162.9(8) .
N2 N1 C7 C2 -175.5(10) .
Ni1 N1 C7 C2 4.7(16) .
C1 C2 C7 N1 -18.0(18) .
C3 C2 C7 N1 163.9(11) .
C13 N3 C9 N2 -179.2(9) .
Ni1 N3 C9 N2 1.5(12) .
C13 N3 C9 C10 4.0(16) .
Ni1 N3 C9 C10 -175.4(9) .
N1 N2 C9 N3 4.5(14) .
N1 N2 C9 C10 -178.6(10) .
N3 C9 C10 C11 -2.2(18) .
N2 C9 C10 C11 -178.9(11) .
C9 C10 C11 C12 0.3(19) .
C10 C11 C12 C13 0(2) .
C9 N3 C13 C12 -4.1(16) .
Ni1 N3 C13 C12 175.1(9) .
C11 C12 C13 N3 2.4(18) .
Ni2 O5 C14 C19 -143.0(8) .
Ni1 O5 C14 C19 98.4(10) .
Gd2 O5 C14 C19 -23.0(12) .
Ni2 O5 C14 C15 36.2(13) .
Ni1 O5 C14 C15 -82.3(11) .
Gd2 O5 C14 C15 156.3(9) .
O5 C14 C15 C16 176.7(12) .
C19 C14 C15 C16 -4.1(17) .
O5 C14 C15 C20 -6.4(18) .
C19 C14 C15 C20 172.8(12) .
C14 C15 C16 C17 -2(2) .
C20 C15 C16 C17 -178.9(14) .
C15 C16 C17 C18 6(3) .
C16 C17 C18 C19 -4(2) .
C21 O6 C19 C14 -179.5(11) .
Gd2 O6 C19 C14 19.6(13) .
C21 O6 C19 C18 -3.5(19) .
Gd2 O6 C19 C18 -164.4(11) .
O5 C14 C19 O6 1.5(15) .
C15 C14 C19 O6 -177.7(10) .
O5 C14 C19 C18 -174.7(11) .
C15 C14 C19 C18 6.0(17) .
C17 C18 C19 O6 -178.1(14) .
C17 C18 C19 C14 -2(2) .
N5 N4 C20 C15 -176.1(10) .
Ni2 N4 C20 C15 1.2(17) .
C16 C15 C20 N4 162.1(13) .
C14 C15 C20 N4 -14.9(19) .
C26 N6 C22 N5 -178.6(11) .
Ni2 N6 C22 N5 7.8(13) .
C26 N6 C22 C23 1.6(18) .
Ni2 N6 C22 C23 -172.0(9) .
N4 N5 C22 N6 -0.7(16) .
N4 N5 C22 C23 179.1(10) .
N6 C22 C23 C24 -2.0(19) .
N5 C22 C23 C24 178.2(12) .
C22 C23 C24 C25 2(2) .
C23 C24 C25 C26 -1(2) .
C22 N6 C26 C25 -0.9(17) .
Ni2 N6 C26 C25 171.6(9) .
C24 C25 C26 N6 1(2) .
Gd1 O7 C27 O8 11.2(19) .
Gd1 O7 C27 C28 -160.7(9) .
Ni1 O8 C27 O7 1.6(16) .
Ni1 O8 C27 C28 174.1(8) .
Ni2 O10 C29 O9 9(2) .
Ni2 O10 C29 C30 -169.4(11) .
Gd2 O9 C29 O10 9(2) .
Gd2 O9 C29 C30 -172.4(11) .
Gd2 O12 C31 O11 59(2) .
Gd2 O12 C31 C32 -116.9(18) .
Gd1 O11 C31 O12 6.3(17) .
Gd1 O11 C31 C32 -177.4(9) .
Gd1 O13 C33 O14 2(2) .
Gd1 O13 C33 C34 -173.6(11) .
